data_4517470
loop_
_publ_author_name
'Parr, Brendan T.'
'Pastor, Richard'
'Sellers, Benjamin D.'
'Pei, Zhonghua'
'Jaipuri, Firoz A.'
'Castanedo, Georgette M.'
'Gazzard, Lewis'
'Kumar, Sanjeev'
'Li, Xiaokai'
'Liu, Wen'
'Mendonca, Rohan'
'Pavana, Roheeth K.'
'Potturi, Hima'
'Shao, Cheng'
'Velvadapu, Venkata'
'Waldo, Jesse P.'
'Wu, Guosheng'
'Yuen, Po-wai'
'Zhang, Zuhui'
'Zhang, Yamin'
'Harris, Seth F.'
'Oh, Angela J.'
'DiPasquale, Antonio'
'Dement, Kevin'
'La, Hank'
'Goon, Leanne'
'Gustafson, Amy'
'VanderPorten, Erica C.'
'Mautino, Mario R.'
'Liu, Yichin'

_publ_section_title
;
 Implementation of the CYP Index for the Design of Selective
 Tryptophan-2,3-dioxygenase Inhibitors
;
_journal_name_full 'ACS Medicinal Chemistry Letters'
_journal_paper_doi 10.1021/acsmedchemlett.0c00004
_journal_year 2020
_chemical_absolute_configuration ad
_chemical_formula_sum 'C20 H18 N2 O'
_chemical_formula_weight 302.36
_chemical_name_common ent-21
_chemical_name_systematic ent-21
_space_group.centring_type primitive

_space_group_crystal_system monoclinic
_space_group_IT_number 4
_space_group_name_Hall 'P 2yb'
_space_group_name_H-M_alt 'P 1 21 1'
_atom_sites_solution_hydrogens geom
_atom_sites_solution_primary iterative
_atom_sites_solution_secondary difmap
_audit_creation_method SHELXL-2014/7
_cell_angle_alpha 90
_cell_angle_beta 101.772(6)
_cell_angle_gamma 90
_cell_formula_units_Z 2
_cell_length_a 9.8446(8)
_cell_length_b 5.8701(5)
_cell_length_c 13.6268(11)
_cell_measurement_reflns_used 9683
_cell_measurement_temperature 100(2)
_cell_measurement_theta_max 68.23
_cell_measurement_theta_min 3.31
_cell_volume 770.91(11)
_computing_cell_refinement 'Bruker SAINT'
_computing_data_collection 'Bruker APEX2'
_computing_data_reduction 'Bruker SAINT'
_computing_molecular_graphics ORTEP-32
_computing_publication_material WinGX
_computing_structure_refinement SHELXL-2014
_computing_structure_solution SHELXT-2014
_diffrn_ambient_temperature 100(2)
_diffrn_detector_area_resol_mean 8.366
_diffrn_measured_fraction_theta_full 1.000
_diffrn_measured_fraction_theta_max 0.996
_diffrn_measurement_device_type 'Bruker APEX-II CCD'
_diffrn_measurement_method '\f and \w scans'
_diffrn_radiation_type CuK\a
_diffrn_radiation_wavelength 1.54178
_diffrn_reflns_av_R_equivalents 0.0457
_diffrn_reflns_av_unetI/netI 0.0265
_diffrn_reflns_Laue_measured_fraction_full 1.000
_diffrn_reflns_Laue_measured_fraction_max 0.996
_diffrn_reflns_limit_h_max 11
_diffrn_reflns_limit_h_min -11
_diffrn_reflns_limit_k_max 6
_diffrn_reflns_limit_k_min -6
_diffrn_reflns_limit_l_max 16
_diffrn_reflns_limit_l_min -16
_diffrn_reflns_number 22900
_diffrn_reflns_point_group_measured_fraction_full 0.963
_diffrn_reflns_point_group_measured_fraction_max 0.958
_diffrn_reflns_theta_full 67.000
_diffrn_reflns_theta_max 68.234
_diffrn_reflns_theta_min 3.313
_diffrn_source 'microfocus rotating anode'
_exptl_absorpt_coefficient_mu 0.638
_exptl_absorpt_correction_T_max 0.929
_exptl_absorpt_correction_T_min 0.797
_exptl_absorpt_correction_type multi-scan
_exptl_absorpt_process_details SADABS
_exptl_crystal_colour colorless
_exptl_crystal_density_diffrn 1.303
_exptl_crystal_description blade
_exptl_crystal_F_000 320
_exptl_crystal_size_max 0.050
_exptl_crystal_size_mid 0.030
_exptl_crystal_size_min 0.020
_refine_diff_density_max 0.150
_refine_diff_density_min -0.110
_refine_diff_density_rms 0.028
_refine_ls_abs_structure_details
; 
 Flack x determined using 942 quotients [(I+)-(I-)]/[(I+)+(I-)] 
 (Parsons, Flack and Wagner, Acta Cryst. B69 (2013) 249-259). 
;
_refine_ls_abs_structure_Flack 0.03(16)
_refine_ls_extinction_method none
_refine_ls_goodness_of_fit_ref 1.050
_refine_ls_hydrogen_treatment constr
_refine_ls_matrix_type full
_refine_ls_number_parameters 209
_refine_ls_number_reflns 2697
_refine_ls_number_restraints 1
_refine_ls_restrained_S_all 1.050
_refine_ls_R_factor_all 0.0373
_refine_ls_R_factor_gt 0.0313
_refine_ls_shift/su_max 0.000
_refine_ls_shift/su_mean 0.000
_refine_ls_structure_factor_coef Fsqd
_refine_ls_weighting_details 'w=1/[\s^2^(Fo^2^)+(0.0215P)^2^+0.2116P] where P=(Fo^2^+2Fc^2^)/3'
_refine_ls_weighting_scheme calc
_refine_ls_wR_factor_gt 0.0656
_refine_ls_wR_factor_ref 0.0690
_reflns_Friedel_coverage 0.740
_reflns_Friedel_fraction_full 0.917
_reflns_Friedel_fraction_max 0.912
_reflns_number_gt 2455
_reflns_number_total 2697
_reflns_threshold_expression 'I > 2\s(I)'
_cod_data_source_file ml0c00004_si_009.cif
_cod_data_source_block ent21
_cod_original_sg_symbol_H-M 'P 21'
_cod_database_code 4517470
_shelx_shelxl_version_number 2014/7
_shelx_space_group_comment
; 
The symmetry employed for this shelxl refinement is uniquely defined 
by the following loop, which should always be used as a source of 
symmetry information in preference to the above space-group names. 
They are only intended as comments. 
;
_shelx_estimated_absorpt_t_min 0.969
_shelx_estimated_absorpt_t_max 0.987

loop_
_space_group_symop_operation_xyz
'x, y, z'
'-x, y+1/2, -z'

loop_
_atom_site_label
_atom_site_type_symbol
_atom_site_fract_x
_atom_site_fract_y
_atom_site_fract_z
_atom_site_U_iso_or_equiv
_atom_site_adp_type
_atom_site_occupancy
_atom_site_site_symmetry_order
_atom_site_calc_flag
_atom_site_refinement_flags_posn
_atom_site_refinement_flags_adp
_atom_site_refinement_flags_occupancy
_atom_site_disorder_assembly
_atom_site_disorder_group
C1 C 0.7356(2) -0.0072(4) 0.32462(16) 0.0278(5) Uani 1 1 d . . . . .
H1A H 0.7501 0.1588 0.3398 0.033 Uiso 1 1 calc R U . . .
C2 C 0.8695(2) -0.1194(5) 0.31049(16) 0.0282(5) Uani 1 1 d . . . . .
C3 C 0.9499(2) -0.0694(5) 0.24063(17) 0.0325(6) Uani 1 1 d . . . . .
H3 H 0.9282 0.0573 0.1969 0.039 Uiso 1 1 calc R U . . .
C4 C 1.0627(2) -0.2083(5) 0.23590(18) 0.0366(7) Uani 1 1 d . . . . .
H4 H 1.1185 -0.1759 0.1883 0.044 Uiso 1 1 calc R U . . .
C5 C 1.0950(3) -0.3927(5) 0.29935(18) 0.0386(6) Uani 1 1 d . . . . .
H5 H 1.1724 -0.4857 0.2946 0.046 Uiso 1 1 calc R U . . .
C6 C 1.0155(2) -0.4441(5) 0.37023(17) 0.0356(6) Uani 1 1 d . . . . .
H6 H 1.0378 -0.5709 0.4138 0.043 Uiso 1 1 calc R U . . .
C7 C 0.9033(2) -0.3058(5) 0.37548(16) 0.0287(5) Uani 1 1 d . . . . .
C8 C 0.8034(2) -0.3113(5) 0.44092(16) 0.0283(5) Uani 1 1 d . . . . .
C9 C 0.7684(2) -0.4058(5) 0.52435(17) 0.0330(6) Uani 1 1 d . . . . .
H9 H 0.8126 -0.5334 0.5602 0.040 Uiso 1 1 calc R U . . .
C10 C 0.6286(2) -0.1220(5) 0.47991(16) 0.0308(5) Uani 1 1 d . . . . .
H10 H 0.5573 -0.0120 0.4781 0.037 Uiso 1 1 calc R U . . .
C11 C 0.6169(2) -0.0441(4) 0.23301(16) 0.0262(5) Uani 1 1 d . . . . .
H11 H 0.6388 0.0475 0.1763 0.031 Uiso 1 1 calc R U . . .
C12 C 0.4757(2) 0.0361(4) 0.25072(16) 0.0266(5) Uani 1 1 d . . . . .
H12 H 0.4453 -0.0733 0.2982 0.032 Uiso 1 1 calc R U . . .
C13 C 0.3700(2) 0.0262(4) 0.15217(16) 0.0275(5) Uani 1 1 d . . . . .
C14 C 0.2676(2) 0.1913(5) 0.12743(18) 0.0338(6) Uani 1 1 d . . . . .
H14 H 0.2653 0.3153 0.1718 0.041 Uiso 1 1 calc R U . . .
C15 C 0.1687(2) 0.1784(5) 0.03932(19) 0.0376(6) Uani 1 1 d . . . . .
H15 H 0.1008 0.2947 0.0228 0.045 Uiso 1 1 calc R U . . .
C16 C 0.1695(2) -0.0047(5) -0.02444(18) 0.0354(6) Uani 1 1 d . . . . .
H16 H 0.1004 -0.0175 -0.0840 0.042 Uiso 1 1 calc R U . . .
C17 C 0.2714(2) -0.1686(5) -0.00083(17) 0.0317(6) Uani 1 1 d . . . . .
H17 H 0.2709 -0.2949 -0.0445 0.038 Uiso 1 1 calc R U . . .
C18 C 0.3750(2) -0.1536(5) 0.08554(16) 0.0272(5) Uani 1 1 d . . . . .
C19 C 0.4955(2) -0.3172(5) 0.10021(17) 0.0323(6) Uani 1 1 d . . . . .
H19A H 0.5447 -0.2970 0.0443 0.039 Uiso 1 1 calc R U . . .
H19B H 0.4585 -0.4745 0.0962 0.039 Uiso 1 1 calc R U . . .
C20 C 0.6004(2) -0.2915(5) 0.19877(17) 0.0300(5) Uani 1 1 d . . . . .
H20A H 0.5697 -0.3836 0.2511 0.036 Uiso 1 1 calc R U . . .
H20B H 0.6914 -0.3509 0.1903 0.036 Uiso 1 1 calc R U . . .
N1 N 0.6586(2) -0.2858(4) 0.54810(14) 0.0329(5) Uani 1 1 d . . . . .
N2 N 0.7130(2) -0.1331(4) 0.41371(13) 0.0284(4) Uani 1 1 d . . . . .
O1 O 0.48485(18) 0.2542(3) 0.29534(12) 0.0327(4) Uani 1 1 d . . . . .
H1 H 0.4415 0.2546 0.3424 0.049 Uiso 1 1 calc R U . . .

loop_
_atom_site_aniso_label
_atom_site_aniso_U_11
_atom_site_aniso_U_22
_atom_site_aniso_U_33
_atom_site_aniso_U_23
_atom_site_aniso_U_13
_atom_site_aniso_U_12
C1 0.0310(12) 0.0312(15) 0.0216(10) 0.0033(10) 0.0064(9) -0.0016(11)
C2 0.0270(11) 0.0347(15) 0.0224(11) -0.0021(11) 0.0039(9) -0.0039(11)
C3 0.0288(12) 0.0437(17) 0.0247(12) -0.0011(11) 0.0047(10) -0.0061(11)
C4 0.0292(13) 0.055(2) 0.0262(12) -0.0056(12) 0.0070(10) -0.0066(12)
C5 0.0307(13) 0.0527(18) 0.0315(13) -0.0097(13) 0.0043(10) 0.0055(13)
C6 0.0339(13) 0.0446(17) 0.0266(11) -0.0015(12) 0.0024(10) 0.0045(12)
C7 0.0274(11) 0.0364(15) 0.0216(10) -0.0043(11) 0.0030(9) -0.0025(11)
C8 0.0285(11) 0.0321(14) 0.0233(11) -0.0003(11) 0.0026(9) -0.0005(11)
C9 0.0340(13) 0.0376(16) 0.0262(12) 0.0032(12) 0.0029(10) -0.0014(12)
C10 0.0300(12) 0.0392(15) 0.0237(11) 0.0012(11) 0.0070(9) 0.0001(11)
C11 0.0286(11) 0.0313(14) 0.0196(10) 0.0026(10) 0.0075(9) 0.0009(10)
C12 0.0309(12) 0.0276(14) 0.0239(11) 0.0007(10) 0.0115(9) -0.0006(10)
C13 0.0270(12) 0.0341(15) 0.0236(11) 0.0035(10) 0.0103(9) -0.0019(11)
C14 0.0320(12) 0.0390(16) 0.0325(13) 0.0004(12) 0.0116(10) 0.0062(12)
C15 0.0281(12) 0.0459(17) 0.0396(14) 0.0093(13) 0.0084(10) 0.0097(12)
C16 0.0258(12) 0.0526(19) 0.0278(12) 0.0057(12) 0.0056(10) -0.0015(12)
C17 0.0299(12) 0.0412(17) 0.0252(11) -0.0003(11) 0.0083(10) -0.0050(12)
C18 0.0260(11) 0.0336(14) 0.0234(11) 0.0030(10) 0.0084(9) -0.0017(10)
C19 0.0324(12) 0.0351(15) 0.0292(12) -0.0039(11) 0.0059(10) -0.0001(11)
C20 0.0297(11) 0.0328(15) 0.0273(11) -0.0003(11) 0.0051(9) 0.0025(11)
N1 0.0320(10) 0.0427(14) 0.0243(9) 0.0049(10) 0.0067(8) -0.0018(10)
N2 0.0294(10) 0.0357(12) 0.0208(9) 0.0030(9) 0.0068(7) 0.0002(9)
O1 0.0384(9) 0.0321(10) 0.0300(9) -0.0050(8) 0.0129(7) -0.0011(8)

loop_
_atom_type_symbol
_atom_type_description
_atom_type_scat_dispersion_real
_atom_type_scat_dispersion_imag
_atom_type_scat_source
C C 0.0181 0.0091 'International Tables Vol C Tables 4.2.6.8 and 6.1.1.4'
H H 0.0000 0.0000 'International Tables Vol C Tables 4.2.6.8 and 6.1.1.4'
N N 0.0311 0.0180 'International Tables Vol C Tables 4.2.6.8 and 6.1.1.4'
O O 0.0492 0.0322 'International Tables Vol C Tables 4.2.6.8 and 6.1.1.4'

loop_
_geom_angle_atom_site_label_1
_geom_angle_atom_site_label_2
_geom_angle_atom_site_label_3
_geom_angle
_geom_angle_site_symmetry_1
_geom_angle_site_symmetry_3
_geom_angle_publ_flag
N2 C1 C2 99.62(18) . . ?
N2 C1 C11 112.26(19) . . ?
C2 C1 C11 111.73(18) . . ?
N2 C1 H1A 110.9 . . ?
C2 C1 H1A 110.9 . . ?
C11 C1 H1A 110.9 . . ?
C3 C2 C7 120.2(2) . . ?
C3 C2 C1 128.7(2) . . ?
C7 C2 C1 110.96(19) . . ?
C2 C3 C4 118.7(2) . . ?
C2 C3 H3 120.6 . . ?
C4 C3 H3 120.6 . . ?
C5 C4 C3 121.0(2) . . ?
C5 C4 H4 119.5 . . ?
C3 C4 H4 119.5 . . ?
C4 C5 C6 120.9(3) . . ?
C4 C5 H5 119.6 . . ?
C6 C5 H5 119.6 . . ?
C7 C6 C5 118.4(3) . . ?
C7 C6 H6 120.8 . . ?
C5 C6 H6 120.8 . . ?
C6 C7 C2 120.9(2) . . ?
C6 C7 C8 131.6(2) . . ?
C2 C7 C8 107.5(2) . . ?
C9 C8 N2 105.9(2) . . ?
C9 C8 C7 146.3(2) . . ?
N2 C8 C7 107.4(2) . . ?
C8 C9 N1 109.2(2) . . ?
C8 C9 H9 125.4 . . ?
N1 C9 H9 125.4 . . ?
N1 C10 N2 110.7(2) . . ?
N1 C10 H10 124.6 . . ?
N2 C10 H10 124.6 . . ?
C20 C11 C12 107.32(18) . . ?
C20 C11 C1 113.4(2) . . ?
C12 C11 C1 113.05(18) . . ?
C20 C11 H11 107.6 . . ?
C12 C11 H11 107.6 . . ?
C1 C11 H11 107.6 . . ?
O1 C12 C13 112.7(2) . . ?
O1 C12 C11 111.46(19) . . ?
C13 C12 C11 109.14(17) . . ?
O1 C12 H12 107.8 . . ?
C13 C12 H12 107.8 . . ?
C11 C12 H12 107.8 . . ?
C14 C13 C18 119.2(2) . . ?
C14 C13 C12 121.2(2) . . ?
C18 C13 C12 119.5(2) . . ?
C15 C14 C13 121.3(2) . . ?
C15 C14 H14 119.4 . . ?
C13 C14 H14 119.4 . . ?
C16 C15 C14 119.6(2) . . ?
C16 C15 H15 120.2 . . ?
C14 C15 H15 120.2 . . ?
C17 C16 C15 119.5(2) . . ?
C17 C16 H16 120.2 . . ?
C15 C16 H16 120.2 . . ?
C16 C17 C18 121.6(2) . . ?
C16 C17 H17 119.2 . . ?
C18 C17 H17 119.2 . . ?
C17 C18 C13 118.6(2) . . ?
C17 C18 C19 119.5(2) . . ?
C13 C18 C19 121.7(2) . . ?
C18 C19 C20 115.2(2) . . ?
C18 C19 H19A 108.5 . . ?
C20 C19 H19A 108.5 . . ?
C18 C19 H19B 108.5 . . ?
C20 C19 H19B 108.5 . . ?
H19A C19 H19B 107.5 . . ?
C11 C20 C19 112.0(2) . . ?
C11 C20 H20A 109.2 . . ?
C19 C20 H20A 109.2 . . ?
C11 C20 H20B 109.2 . . ?
C19 C20 H20B 109.2 . . ?
H20A C20 H20B 107.9 . . ?
C10 N1 C9 106.13(19) . . ?
C10 N2 C8 108.1(2) . . ?
C10 N2 C1 138.0(2) . . ?
C8 N2 C1 113.88(18) . . ?
C12 O1 H1 109.5 . . ?

loop_
_geom_bond_atom_site_label_1
_geom_bond_atom_site_label_2
_geom_bond_distance
_geom_bond_site_symmetry_2
_geom_bond_publ_flag
C1 N2 1.477(3) . ?
C1 C2 1.521(3) . ?
C1 C11 1.542(3) . ?
C1 H1A 1.0000 . ?
C2 C3 1.388(3) . ?
C2 C7 1.404(3) . ?
C3 C4 1.390(4) . ?
C3 H3 0.9500 . ?
C4 C5 1.381(4) . ?
C4 H4 0.9500 . ?
C5 C6 1.395(3) . ?
C5 H5 0.9500 . ?
C6 C7 1.384(3) . ?
C6 H6 0.9500 . ?
C7 C8 1.456(3) . ?
C8 C9 1.371(3) . ?
C8 N2 1.374(3) . ?
C9 N1 1.383(3) . ?
C9 H9 0.9500 . ?
C10 N1 1.328(3) . ?
C10 N2 1.347(3) . ?
C10 H10 0.9500 . ?
C11 C20 1.524(4) . ?
C11 C12 1.533(3) . ?
C11 H11 1.0000 . ?
C12 O1 1.412(3) . ?
C12 C13 1.523(3) . ?
C12 H12 1.0000 . ?
C13 C14 1.389(3) . ?
C13 C18 1.400(3) . ?
C14 C15 1.385(3) . ?
C14 H14 0.9500 . ?
C15 C16 1.383(4) . ?
C15 H15 0.9500 . ?
C16 C17 1.380(4) . ?
C16 H16 0.9500 . ?
C17 C18 1.394(3) . ?
C17 H17 0.9500 . ?
C18 C19 1.508(3) . ?
C19 C20 1.525(3) . ?
C19 H19A 0.9900 . ?
C19 H19B 0.9900 . ?
C20 H20A 0.9900 . ?
C20 H20B 0.9900 . ?
O1 H1 0.8400 . ?

loop_
_geom_torsion_atom_site_label_1
_geom_torsion_atom_site_label_2
_geom_torsion_atom_site_label_3
_geom_torsion_atom_site_label_4
_geom_torsion
_geom_torsion_site_symmetry_1
_geom_torsion_site_symmetry_2
_geom_torsion_site_symmetry_3
_geom_torsion_site_symmetry_4
_geom_torsion_publ_flag
N2 C1 C2 C3 -176.8(2) . . . . ?
C11 C1 C2 C3 64.4(3) . . . . ?
N2 C1 C2 C7 7.7(2) . . . . ?
C11 C1 C2 C7 -111.1(2) . . . . ?
C7 C2 C3 C4 0.6(3) . . . . ?
C1 C2 C3 C4 -174.5(2) . . . . ?
C2 C3 C4 C5 -0.1(4) . . . . ?
C3 C4 C5 C6 -0.3(4) . . . . ?
C4 C5 C6 C7 0.0(4) . . . . ?
C5 C6 C7 C2 0.5(4) . . . . ?
C5 C6 C7 C8 -178.8(3) . . . . ?
C3 C2 C7 C6 -0.9(3) . . . . ?
C1 C2 C7 C6 175.0(2) . . . . ?
C3 C2 C7 C8 178.6(2) . . . . ?
C1 C2 C7 C8 -5.5(3) . . . . ?
C6 C7 C8 C9 9.4(6) . . . . ?
C2 C7 C8 C9 -170.1(4) . . . . ?
C6 C7 C8 N2 180.0(3) . . . . ?
C2 C7 C8 N2 0.5(3) . . . . ?
N2 C8 C9 N1 -0.4(3) . . . . ?
C7 C8 C9 N1 170.3(4) . . . . ?
N2 C1 C11 C20 -61.9(2) . . . . ?
C2 C1 C11 C20 49.1(3) . . . . ?
N2 C1 C11 C12 60.6(3) . . . . ?
C2 C1 C11 C12 171.6(2) . . . . ?
C20 C11 C12 O1 172.22(18) . . . . ?
C1 C11 C12 O1 46.4(3) . . . . ?
C20 C11 C12 C13 -62.6(2) . . . . ?
C1 C11 C12 C13 171.6(2) . . . . ?
O1 C12 C13 C14 -18.3(3) . . . . ?
C11 C12 C13 C14 -142.7(2) . . . . ?
O1 C12 C13 C18 162.33(19) . . . . ?
C11 C12 C13 C18 37.9(3) . . . . ?
C18 C13 C14 C15 1.5(3) . . . . ?
C12 C13 C14 C15 -177.9(2) . . . . ?
C13 C14 C15 C16 1.5(4) . . . . ?
C14 C15 C16 C17 -1.9(4) . . . . ?
C15 C16 C17 C18 -0.7(4) . . . . ?
C16 C17 C18 C13 3.6(3) . . . . ?
C16 C17 C18 C19 -171.0(2) . . . . ?
C14 C13 C18 C17 -4.0(3) . . . . ?
C12 C13 C18 C17 175.4(2) . . . . ?
C14 C13 C18 C19 170.5(2) . . . . ?
C12 C13 C18 C19 -10.1(3) . . . . ?
C17 C18 C19 C20 -178.0(2) . . . . ?
C13 C18 C19 C20 7.6(3) . . . . ?
C12 C11 C20 C19 62.0(2) . . . . ?
C1 C11 C20 C19 -172.38(18) . . . . ?
C18 C19 C20 C11 -34.1(3) . . . . ?
N2 C10 N1 C9 0.5(3) . . . . ?
C8 C9 N1 C10 -0.1(3) . . . . ?
N1 C10 N2 C8 -0.7(3) . . . . ?
N1 C10 N2 C1 -179.1(2) . . . . ?
C9 C8 N2 C10 0.7(3) . . . . ?
C7 C8 N2 C10 -173.9(2) . . . . ?
C9 C8 N2 C1 179.4(2) . . . . ?
C7 C8 N2 C1 4.8(3) . . . . ?
C2 C1 N2 C10 170.7(3) . . . . ?
C11 C1 N2 C10 -70.9(4) . . . . ?
C2 C1 N2 C8 -7.6(2) . . . . ?
C11 C1 N2 C8 110.8(2) . . . . ?
